data_7034994
loop_
_publ_author_name
'Zhang, Shao-Liang'
'Zhao, Xin-Hua'
'Wang, Yuan-Min'
'Shao, Dong'
'Wang, Xin-Yi'

_publ_section_title
;
 Spin crossover behaviour in one-dimensional Fe(II) compounds based on the
 [M(CN)4](2-) (M = Pd, Pt) units.
;
_journal_issue 20
_journal_name_full 'Dalton transactions (Cambridge, England : 2003)'
_journal_page_first 9682
_journal_page_last 9690
_journal_paper_doi 10.1039/c5dt00836k
_journal_volume 44
_journal_year 2015
_chemical_formula_moiety 'C20 H14 Fe N10 Pd'
_chemical_formula_sum 'C20 H14 Fe N10 Pd'
_chemical_formula_weight 556.66
_chemical_melting_point ?
_chemical_name_common Fe-pypz-Pd(CN)4
_chemical_name_systematic
; 
 ? 
;
_space_group_IT_number 15
_symmetry_cell_setting monoclinic
_symmetry_space_group_name_Hall '-C 2yc'
_symmetry_space_group_name_H-M 'C 1 2/c 1'
_atom_sites_solution_hydrogens geom
_atom_sites_solution_primary direct
_atom_sites_solution_secondary difmap
_audit_creation_method SHELXL-97
_cell_angle_alpha 90.00
_cell_angle_beta 102.588(4)
_cell_angle_gamma 90.00
_cell_formula_units_Z 4
_cell_length_a 14.377(3)
_cell_length_b 10.470(2)
_cell_length_c 15.253(4)
_cell_measurement_reflns_used 1534
_cell_measurement_temperature 298(2)
_cell_measurement_theta_max 23.435
_cell_measurement_theta_min 2.627
_cell_volume 2240.8(9)
_computing_cell_refinement 'Bruker SAINT'
_computing_data_collection 'Bruker APEX2'
_computing_data_reduction 'Bruker SAINT'
_computing_molecular_graphics Diamond
_computing_publication_material 'SHELXL-97 (Sheldrick, 2008)'
_computing_structure_refinement 'SHELXL-97 (Sheldrick, 2008)'
_computing_structure_solution 'SHELXS-97 (Sheldrick, 2008)'
_diffrn_ambient_temperature 298(2)
_diffrn_measured_fraction_theta_full 0.998
_diffrn_measured_fraction_theta_max 0.998
_diffrn_measurement_device_type 'Bruker ApexDuo'
_diffrn_measurement_method 'phi and omega scans'
_diffrn_radiation_monochromator graphite
_diffrn_radiation_source 'fine-focus sealed tube'
_diffrn_radiation_type MoK\a
_diffrn_radiation_wavelength 0.71073
_diffrn_reflns_av_R_equivalents 0.0395
_diffrn_reflns_av_unetI/netI 0.0462
_diffrn_reflns_limit_h_max 18
_diffrn_reflns_limit_h_min -18
_diffrn_reflns_limit_k_max 13
_diffrn_reflns_limit_k_min -7
_diffrn_reflns_limit_l_max 17
_diffrn_reflns_limit_l_min -19
_diffrn_reflns_number 7510
_diffrn_reflns_theta_full 27.55
_diffrn_reflns_theta_max 27.55
_diffrn_reflns_theta_min 2.43
_exptl_absorpt_coefficient_mu 1.479
_exptl_absorpt_correction_T_max 0.7456
_exptl_absorpt_correction_T_min 0.6796
_exptl_absorpt_correction_type multi-scan
_exptl_absorpt_process_details
;
SADABS v.2.10 (Bruker,2008) was used for absorption correction.
R(int) was 0.1310 before and 0.0395 after correction.
The Ratio of minimum to maximum transmission is 0.9114.
The l/2 correction factor is 0.0015.
;
_exptl_crystal_colour yellow
_exptl_crystal_density_diffrn 1.650
_exptl_crystal_density_meas ?
_exptl_crystal_density_method 'not measured'
_exptl_crystal_description block
_exptl_crystal_F_000 1104
_exptl_crystal_size_max 0.22
_exptl_crystal_size_mid 0.19
_exptl_crystal_size_min 0.17
_refine_diff_density_max 0.417
_refine_diff_density_min -0.528
_refine_diff_density_rms 0.081
_refine_ls_extinction_method none
_refine_ls_goodness_of_fit_ref 1.005
_refine_ls_hydrogen_treatment constr
_refine_ls_matrix_type full
_refine_ls_number_parameters 147
_refine_ls_number_reflns 2588
_refine_ls_number_restraints 0
_refine_ls_restrained_S_all 1.005
_refine_ls_R_factor_all 0.0482
_refine_ls_R_factor_gt 0.0322
_refine_ls_shift/su_max 0.000
_refine_ls_shift/su_mean 0.000
_refine_ls_structure_factor_coef Fsqd
_refine_ls_weighting_details 'calc w=1/[\s^2^(Fo^2^)+(0.0309P)^2^+0.0000P] where P=(Fo^2^+2Fc^2^)/3'
_refine_ls_weighting_scheme calc
_refine_ls_wR_factor_gt 0.0660
_refine_ls_wR_factor_ref 0.0718
_reflns_number_gt 2018
_reflns_number_total 2588
_reflns_threshold_expression >2sigma(I)
_cod_data_source_file c5dt00836k2.cif
_cod_data_source_block fe-pypz-pd(cn)4-HS
_cod_depositor_comments
;
The following automatic conversions were performed:

'_chemical_melting_point' value 'not measured' was changed to '?' -
the value is undefined or not given.

'_symmetry_cell_setting' value 'Monoclinic' changed to 'monoclinic'
according to
/usr/data/users/saulius/crontab/automatic-downloads/rss-feeds/RSC/lib/dictionaries/cif_core.dic
dictionary named 'cif_core.dic' version 2.4.2 from 2011-04-26.

'_exptl_crystal_density_meas' value 'not measured' was changed to '?'
- the value is perceived as not measured.

Automatic conversion script
Id: cif_fix_values 3271 2015-04-21 07:52:19Z andrius 

 Adding full bibliography for 7034989--7034996.cif.
;
_cod_original_cell_volume 2241.0(9)
_cod_original_sg_symbol_H-M C2/c
_cod_database_code 7034994

loop_
_symmetry_equiv_pos_as_xyz
'x, y, z'
'-x, y, -z+1/2'
'x+1/2, y+1/2, z'
'-x+1/2, y+1/2, -z+1/2'
'-x, -y, -z'
'x, -y, z-1/2'
'-x+1/2, -y+1/2, -z'
'x+1/2, -y+1/2, z-1/2'

loop_
_atom_site_label
_atom_site_type_symbol
_atom_site_fract_x
_atom_site_fract_y
_atom_site_fract_z
_atom_site_U_iso_or_equiv
_atom_site_adp_type
_atom_site_occupancy
_atom_site_symmetry_multiplicity
_atom_site_calc_flag
_atom_site_refinement_flags
Pd1 Pd 0.0000 0.5000 0.5000 0.02720(10) Uani 1 2 d S
Fe1 Fe 0.0000 0.83492(5) 0.2500 0.02720(15) Uani 1 2 d S
N1 N 0.03464(18) 0.6919(2) 0.35224(17) 0.0372(6) Uani 1 1 d .
N2 N -0.2185(2) 0.5292(3) 0.4171(2) 0.0622(9) Uani 1 1 d .
N3 N 0.14307(16) 0.8623(2) 0.22511(16) 0.0315(6) Uani 1 1 d .
N4 N 0.01525(17) 0.9863(2) 0.35070(16) 0.0301(5) Uani 1 1 d .
N5 N 0.08298(18) 1.0673(2) 0.39356(17) 0.0370(6) Uani 1 1 d .
H5A H 0.1420 1.0637 0.3906 0.044 Uiso 1 1 calc R
C1 C 0.0248(2) 0.6199(3) 0.4062(2) 0.0303(7) Uani 1 1 d .
C2 C -0.1385(2) 0.5172(3) 0.4470(2) 0.0400(8) Uani 1 1 d .
C3 C 0.2196(2) 0.7903(3) 0.2593(2) 0.0461(9) Uani 1 1 d .
H3 H 0.2140 0.7274 0.3009 0.055 Uiso 1 1 calc R
C4 C 0.3058(2) 0.8055(3) 0.2356(3) 0.0528(10) Uani 1 1 d .
H4 H 0.3573 0.7540 0.2611 0.063 Uiso 1 1 calc R
C5 C 0.3152(2) 0.8973(3) 0.1741(3) 0.0509(9) Uani 1 1 d .
H5 H 0.3731 0.9091 0.1574 0.061 Uiso 1 1 calc R
C6 C 0.2376(2) 0.9717(3) 0.1373(2) 0.0406(8) Uani 1 1 d .
H6 H 0.2422 1.0341 0.0950 0.049 Uiso 1 1 calc R
C7 C 0.1527(2) 0.9524(3) 0.1641(2) 0.0297(6) Uani 1 1 d .
C8 C -0.0655(2) 1.0260(3) 0.3728(2) 0.0295(7) Uani 1 1 d .
C9 C -0.0483(2) 1.1315(3) 0.4299(2) 0.0397(8) Uani 1 1 d .
H9 H -0.0920 1.1765 0.4546 0.048 Uiso 1 1 calc R
C10 C 0.0468(2) 1.1539(3) 0.4411(2) 0.0409(8) Uani 1 1 d .
H10 H 0.0808 1.2185 0.4760 0.049 Uiso 1 1 calc R

loop_
_atom_site_aniso_label
_atom_site_aniso_U_11
_atom_site_aniso_U_22
_atom_site_aniso_U_33
_atom_site_aniso_U_23
_atom_site_aniso_U_13
_atom_site_aniso_U_12
Pd1 0.02918(17) 0.02646(18) 0.02729(17) 0.00393(14) 0.00905(13) 0.00038(14)
Fe1 0.0319(3) 0.0248(3) 0.0277(3) 0.000 0.0129(2) 0.000
N1 0.0464(16) 0.0329(15) 0.0359(16) 0.0065(12) 0.0171(13) 0.0046(12)
N2 0.0376(18) 0.087(3) 0.059(2) 0.0016(18) 0.0035(16) -0.0001(16)
N3 0.0319(13) 0.0319(15) 0.0332(14) 0.0063(11) 0.0126(11) 0.0023(11)
N4 0.0326(13) 0.0315(15) 0.0260(13) -0.0011(11) 0.0059(10) -0.0026(11)
N5 0.0316(14) 0.0400(16) 0.0376(16) -0.0015(12) 0.0036(12) -0.0052(12)
C1 0.0315(16) 0.0277(16) 0.0331(17) 0.0013(13) 0.0102(13) 0.0020(12)
C2 0.0396(19) 0.045(2) 0.0380(18) 0.0047(15) 0.0138(15) 0.0005(15)
C3 0.045(2) 0.045(2) 0.051(2) 0.0159(16) 0.0179(17) 0.0092(16)
C4 0.0363(19) 0.058(3) 0.065(3) 0.010(2) 0.0131(18) 0.0160(17)
C5 0.0332(19) 0.058(2) 0.065(3) 0.0025(19) 0.0180(18) -0.0017(16)
C6 0.0386(18) 0.041(2) 0.047(2) 0.0086(15) 0.0186(16) -0.0029(14)
C7 0.0312(16) 0.0287(16) 0.0304(17) 0.0007(12) 0.0094(13) -0.0033(12)
C8 0.0313(16) 0.0308(18) 0.0257(16) 0.0003(12) 0.0045(12) 0.0049(12)
C9 0.046(2) 0.0338(18) 0.0379(19) -0.0082(14) 0.0063(15) 0.0086(14)
C10 0.047(2) 0.0297(18) 0.042(2) -0.0099(15) 0.0014(15) -0.0037(15)

loop_
_atom_type_symbol
_atom_type_description
_atom_type_scat_dispersion_real
_atom_type_scat_dispersion_imag
_atom_type_scat_source
C C 0.0033 0.0016 'International Tables Vol C Tables 4.2.6.8 and 6.1.1.4'
H H 0.0000 0.0000 'International Tables Vol C Tables 4.2.6.8 and 6.1.1.4'
N N 0.0061 0.0033 'International Tables Vol C Tables 4.2.6.8 and 6.1.1.4'
Fe Fe 0.3463 0.8444 'International Tables Vol C Tables 4.2.6.8 and 6.1.1.4'
Pd Pd -0.9988 1.0072 'International Tables Vol C Tables 4.2.6.8 and 6.1.1.4'

loop_
_geom_angle_atom_site_label_1
_geom_angle_atom_site_label_2
_geom_angle_atom_site_label_3
_geom_angle
_geom_angle_site_symmetry_1
_geom_angle_site_symmetry_3
C2 Pd1 C2 180.0 5_566 .
C2 Pd1 C1 88.31(12) 5_566 5_566
C2 Pd1 C1 91.69(12) . 5_566
C2 Pd1 C1 91.69(12) 5_566 .
C2 Pd1 C1 88.31(12) . .
C1 Pd1 C1 180.0 5_566 .
N1 Fe1 N1 91.24(14) 2 .
N1 Fe1 N4 172.45(9) 2 .
N1 Fe1 N4 91.36(9) . .
N1 Fe1 N4 91.36(9) 2 2
N1 Fe1 N4 172.45(9) . 2
N4 Fe1 N4 86.96(12) . 2
N1 Fe1 N3 92.50(9) 2 .
N1 Fe1 N3 98.04(9) . .
N4 Fe1 N3 94.16(9) . .
N4 Fe1 N3 74.76(9) 2 .
N1 Fe1 N3 98.04(9) 2 2
N1 Fe1 N3 92.50(9) . 2
N4 Fe1 N3 74.76(9) . 2
N4 Fe1 N3 94.16(9) 2 2
N3 Fe1 N3 164.93(13) . 2
C1 N1 Fe1 159.5(2) . .
C3 N3 C7 117.4(3) . .
C3 N3 Fe1 125.5(2) . .
C7 N3 Fe1 116.81(19) . .
C8 N4 N5 104.8(2) . .
C8 N4 Fe1 116.17(18) . .
N5 N4 Fe1 138.47(19) . .
C10 N5 N4 111.4(3) . .
C10 N5 H5A 124.3 . .
N4 N5 H5A 124.3 . .
N1 C1 Pd1 176.5(3) . .
N2 C2 Pd1 178.8(3) . .
N3 C3 C4 122.9(3) . .
N3 C3 H3 118.5 . .
C4 C3 H3 118.5 . .
C5 C4 C3 119.4(3) . .
C5 C4 H4 120.3 . .
C3 C4 H4 120.3 . .
C4 C5 C6 119.0(3) . .
C4 C5 H5 120.5 . .
C6 C5 H5 120.5 . .
C5 C6 C7 119.0(3) . .
C5 C6 H6 120.5 . .
C7 C6 H6 120.5 . .
N3 C7 C6 122.3(3) . .
N3 C7 C8 114.9(3) . 2
C6 C7 C8 122.8(3) . 2
N4 C8 C9 110.9(3) . .
N4 C8 C7 116.9(2) . 2
C9 C8 C7 132.3(3) . 2
C10 C9 C8 104.6(3) . .
C10 C9 H9 127.7 . .
C8 C9 H9 127.7 . .
N5 C10 C9 108.3(3) . .
N5 C10 H10 125.9 . .
C9 C10 H10 125.9 . .

loop_
_geom_bond_atom_site_label_1
_geom_bond_atom_site_label_2
_geom_bond_distance
_geom_bond_site_symmetry_2
Pd1 C2 1.987(4) 5_566
Pd1 C2 1.987(4) .
Pd1 C1 1.993(3) 5_566
Pd1 C1 1.993(3) .
Fe1 N1 2.141(3) 2
Fe1 N1 2.141(3) .
Fe1 N4 2.185(2) .
Fe1 N4 2.185(2) 2
Fe1 N3 2.190(2) .
Fe1 N3 2.190(2) 2
N1 C1 1.147(4) .
N2 C2 1.147(4) .
N3 C3 1.342(4) .
N3 C7 1.353(4) .
N4 C8 1.343(4) .
N4 N5 1.348(3) .
N5 C10 1.335(4) .
N5 H5A 0.8600 .
C3 C4 1.374(4) .
C3 H3 0.9300 .
C4 C5 1.370(5) .
C4 H4 0.9300 .
C5 C6 1.376(4) .
C5 H5 0.9300 .
C6 C7 1.385(4) .
C6 H6 0.9300 .
C7 C8 1.475(4) 2
C8 C9 1.395(4) .
C8 C7 1.475(4) 2
C9 C10 1.361(4) .
C9 H9 0.9300 .
C10 H10 0.9300 .

loop_
_geom_hbond_atom_site_label_D
_geom_hbond_atom_site_label_H
_geom_hbond_atom_site_label_A
_geom_hbond_distance_DH
_geom_hbond_distance_HA
_geom_hbond_distance_DA
_geom_hbond_angle_DHA
_geom_hbond_site_symmetry_A
N5 H5A N2 0.86 1.99 2.827(4) 163.6 3
